data_7135581
loop_
_publ_author_name
'Bustos, Jenna'
'Zakharov, Lev N.'
'Buils, Jordi'
'Hosseini, Farzaneh'
'Sol&#xe9;-Daura, Albert'
'Bo, Carles'
'Nyman, May'

_publ_section_title
;
 Building block approach to technetium-substituted polyoxotungstates.
;
_journal_issue 21
_journal_name_full 'Chemical communications (Cambridge, England)'
_journal_page_first 5875
_journal_page_last 5879
_journal_paper_doi 10.1039/d5cc06618b
_journal_volume 62
_journal_year 2026
_chemical_formula_moiety 'Na16 O90 Si2 Tc2 W20'
_chemical_formula_sum 'Na16 O90 Si2 Tc2 W20'
_chemical_formula_weight 5737.02
_space_group_crystal_system triclinic
_space_group_IT_number 2
_space_group_name_Hall '-P 1'
_space_group_name_H-M_alt 'P -1'
_atom_sites_solution_primary dual
_audit_creation_date 2025-11-04
_audit_creation_method
;
Olex2 1.3
(compiled 2020.11.12 svn.r5f609507 for OlexSys, GUI svn.r6408)
;
_audit_update_record
;
2025-11-04 deposited with the CCDC.	2026-02-19 downloaded from the CCDC.
;
_cell_angle_alpha 105.751(3)
_cell_angle_beta 93.888(2)
_cell_angle_gamma 107.964(4)
_cell_formula_units_Z 1
_cell_length_a 11.1764(3)
_cell_length_b 13.2378(6)
_cell_length_c 17.8440(4)
_cell_measurement_reflns_used 9793
_cell_measurement_temperature 172.99(11)
_cell_measurement_theta_max 75.5050
_cell_measurement_theta_min 2.6060
_cell_volume 2383.70(16)
_computing_cell_refinement 'CrysAlisPro 1.171.41.121a (Rigaku OD, 2021)'
_computing_data_collection 'CrysAlisPro 1.171.41.121a (Rigaku OD, 2021)'
_computing_data_reduction 'CrysAlisPro 1.171.41.121a (Rigaku OD, 2021)'
_computing_molecular_graphics 'Olex2 1.3 (Dolomanov et al., 2009)'
_computing_publication_material 'Olex2 1.3 (Dolomanov et al., 2009)'
_computing_structure_refinement 'SHELXL 2018/3 (Sheldrick, 2015)'
_computing_structure_solution 'SHELXT 2018/2 (Sheldrick, 2018)'
_diffrn_ambient_environment N~2~
_diffrn_ambient_temperature 172.99(11)
_diffrn_detector 'Hybrid Pixel Array Detector'
_diffrn_detector_area_resol_mean 10.0000
_diffrn_detector_type HyPix
_diffrn_measured_fraction_theta_full 0.989
_diffrn_measured_fraction_theta_max 0.946
_diffrn_measurement_details
;
List of Runs (angles in degrees, time in seconds):

  # Type    Start    End  Width  t~exp~   \w     \q     \k     \f   Frames
#--------------------------------------------------------------------------
  1  \w    -90.00 -25.00   0.50    5.00    --  -47.01 -75.00-136.00  130
  2  \w    -69.00  15.00   0.50    5.00    --  -47.01  75.00  -8.00  168
  3  \w     32.00 112.00   0.50    5.00    --   47.01  75.00  -8.00  160
  4  \w   -155.00-126.00   0.50   14.00    --  -86.25 -75.00-136.00   58
  5  \w    -56.00 -31.00   0.50   14.00    --  -86.25  75.00  -8.00   50
  6  \w   -115.00 -90.00   0.50   14.00    --  -86.25 -75.00-136.00   50
  7  \w     52.00  89.00   0.50   14.00    --  104.22 -75.00-136.00   74
  8  \w     82.00 147.00   0.50   14.00    --  104.22  75.00  -8.00  130
  9  \w    -37.00  25.00   0.50    5.00    --  -47.01  37.00 -30.00  124
 10  \w   -119.00 -91.00   0.50    5.00    --  -47.01 -77.00 -30.00   56
 11  \w     34.00  90.00   0.50    5.00    --   47.01-125.00-120.00  112
 12  \w    -27.00  24.00   0.50    5.00    --   47.01 -19.00 120.00  102
 13  \w    -17.00   8.00   0.50    5.00    --   47.01 -75.00-136.00   50
 14  \w     27.00  53.00   0.50    5.00    --   47.01 -75.00-136.00   52
 15  \w   -141.00-113.00   0.50   14.00    --  -86.25 -77.00 -60.00   56
 16  \w    -49.00 -24.00   0.50   14.00    --  -86.25  45.00 150.00   50
 17  \w   -158.00 -92.00   0.50   14.00    --  -86.25 -77.00 -30.00  132
 18  \w     64.00 106.00   0.50   14.00    --  104.22 -77.00  30.00   84
 19  \w     93.00 176.00   0.50   14.00    --  104.22  45.00-120.00  166
 20  \w     79.00 106.00   0.50   14.00    --  104.22 -94.00   0.00   54
 21  \w     33.00  67.00   0.50   14.00    --  104.22 -61.00  90.00   68
 22  \w     35.00  72.00   0.50   14.00    --  104.22-125.00  90.00   74
 23  \w     35.00  61.00   0.50   14.00    --  104.22 -77.00  30.00   52
 24  \w     44.00  69.00   0.50   14.00    --  104.22 -61.00  30.00   50
 25  \w     32.00  93.00   0.50   14.00    --  104.22 -94.00-180.00  122
 26  \w     48.00 106.00   0.50   14.00    --  104.22 -94.00  90.00  116
 27  \w     32.00  87.00   0.50   14.00    --  104.22 -94.00 -60.00  110
 28  \w     47.00 105.00   0.50   14.00    --  104.22 -94.00 -30.00  116
 29  \w     49.00 103.00   0.50   14.00    --  104.22 -94.00 150.00  108
 30  \w     93.00 169.00   0.50   14.00    --  104.22  45.00-150.00  152
 31  \w    112.00 178.00   0.50   14.00    --  104.22  30.00 150.00  132
 32  \w     58.00 103.00   0.50   14.00    --  104.22 -94.00-150.00   90
 33  \w     87.00 112.00   0.50   14.00    --  104.22-125.00  90.00   50
 34  \w     37.00 106.00   0.50   14.00    --  104.22 -94.00 -90.00  138
 35  \w     90.00 160.00   0.50   14.00    --  104.22  61.00 -60.00  140
 36  \w    112.00 138.00   0.50   14.00    --  104.22  45.00 -90.00   52
;
_diffrn_measurement_device 'four-circle diffractometer'
_diffrn_measurement_device_type 'XtaLAB Synergy, Dualflex, HyPix'
_diffrn_measurement_method '\w scans'
_diffrn_orient_matrix_type 'CrysAlisPro convention (1999,Acta A55,543-557)'
_diffrn_orient_matrix_UB_11 0.0747331000
_diffrn_orient_matrix_UB_12 -0.0705259000
_diffrn_orient_matrix_UB_13 0.0226800000
_diffrn_orient_matrix_UB_21 -0.0769168000
_diffrn_orient_matrix_UB_22 -0.0997731000
_diffrn_orient_matrix_UB_23 -0.0723427000
_diffrn_orient_matrix_UB_31 0.1004363000
_diffrn_orient_matrix_UB_32 0.0400976000
_diffrn_orient_matrix_UB_33 -0.0502542000
_diffrn_radiation_monochromator mirror
_diffrn_radiation_probe x-ray
_diffrn_radiation_type 'Cu K\a'
_diffrn_radiation_wavelength 1.54184
_diffrn_reflns_av_R_equivalents 0.0862
_diffrn_reflns_av_unetI/netI 0.0772
_diffrn_reflns_Laue_measured_fraction_full 0.989
_diffrn_reflns_Laue_measured_fraction_max 0.946
_diffrn_reflns_limit_h_max 13
_diffrn_reflns_limit_h_min -14
_diffrn_reflns_limit_k_max 15
_diffrn_reflns_limit_k_min -16
_diffrn_reflns_limit_l_max 20
_diffrn_reflns_limit_l_min -22
_diffrn_reflns_number 27215
_diffrn_reflns_point_group_measured_fraction_full 0.989
_diffrn_reflns_point_group_measured_fraction_max 0.946
_diffrn_reflns_theta_full 67.684
_diffrn_reflns_theta_max 76.071
_diffrn_reflns_theta_min 3.807
_diffrn_source 'micro-focus sealed X-ray tube'
_diffrn_source_type 'PhotonJet (Cu) X-ray Source'
_exptl_absorpt_coefficient_mu 47.470
_exptl_absorpt_correction_T_max 1.00000
_exptl_absorpt_correction_T_min 0.35740
_exptl_absorpt_correction_type multi-scan
_exptl_absorpt_process_details
;
CrysAlisPro 1.171.41.121a (Rigaku Oxford Diffraction, 2021)
Empirical absorption correction using spherical harmonics,
implemented in SCALE3 ABSPACK scaling algorithm.
;
_exptl_crystal_colour 'light pink'
_exptl_crystal_colour_modifier light
_exptl_crystal_colour_primary pink
_exptl_crystal_density_diffrn 3.997
_exptl_crystal_description rhombohedral
_exptl_crystal_F_000 2490
_exptl_crystal_size_max 0.06
_exptl_crystal_size_mid 0.03
_exptl_crystal_size_min 0.01
_refine_diff_density_max 7.172
_refine_diff_density_min -3.309
_refine_diff_density_rms 0.761
_refine_ls_extinction_method none
_refine_ls_goodness_of_fit_ref 1.054
_refine_ls_hydrogen_treatment undef
_refine_ls_matrix_type full
_refine_ls_number_parameters 582
_refine_ls_number_reflns 9422
_refine_ls_number_restraints 881
_refine_ls_restrained_S_all 1.009
_refine_ls_R_factor_all 0.1030
_refine_ls_R_factor_gt 0.0859
_refine_ls_shift/su_max 0.001
_refine_ls_shift/su_mean 0.000
_refine_ls_structure_factor_coef Fsqd
_refine_ls_weighting_details 'w=1/[\s^2^(Fo^2^)+(0.1574P)^2^+126.2516P] where P=(Fo^2^+2Fc^2^)/3'
_refine_ls_weighting_scheme calc
_refine_ls_wR_factor_gt 0.2236
_refine_ls_wR_factor_ref 0.2453
_reflns_Friedel_coverage 0.000
_reflns_number_gt 7686
_reflns_number_total 9422
_reflns_threshold_expression 'I > 2\s(I)'
_cod_data_source_file d5cc06618b2.cif
_cod_data_source_block sw9-sol-dichrom_auto
_cod_depositor_comments 'Adding full bibliography for 7135580--7135582.cif.'
_cod_original_cell_volume 2383.70(15)
_cod_database_code 7135581
_shelx_shelxl_version_number 2018/3
_chemical_oxdiff_formula 'W Tc O'
_shelx_space_group_comment
;
The symmetry employed for this shelxl refinement is uniquely defined
by the following loop, which should always be used as a source of
symmetry information in preference to the above space-group names.
They are only intended as comments.
;
_shelx_estimated_absorpt_t_max 0.648
_shelx_estimated_absorpt_t_min 0.163
_reflns_odcompleteness_completeness 99.56
_reflns_odcompleteness_iscentric 1
_reflns_odcompleteness_theta 66.49
_olex2_refinement_description
;
1. Rigid body (RIGU) restrains
 All non-hydrogen atoms
 with sigma for 1-2 distances of 0.004 and sigma for 1-3 distances of 0.004
2. Others
 Fixed Sof: Na6(0.5)
;
_smtbx_masks_void_probe_radius 1.2
_smtbx_masks_void_truncation_radius 1.2
_olex2_submission_special_instructions 'No special instructions were received'
_oxdiff_exptl_absorpt_empirical_details
;
Empirical correction (ABSPACK) includes:
- Absorption correction using spherical harmonics
- Frame scaling
;
_oxdiff_exptl_absorpt_empirical_full_max 4.894
_oxdiff_exptl_absorpt_empirical_full_min 0.320

loop_
_space_group_symop_operation_xyz
'x, y, z'
'-x, -y, -z'

loop_
_atom_site_label
_atom_site_type_symbol
_atom_site_fract_x
_atom_site_fract_y
_atom_site_fract_z
_atom_site_U_iso_or_equiv
_atom_site_adp_type
_atom_site_occupancy
_atom_site_site_symmetry_order
_atom_site_calc_flag
_atom_site_refinement_flags_posn
_atom_site_refinement_flags_adp
_atom_site_refinement_flags_occupancy
_atom_site_disorder_assembly
_atom_site_disorder_group
W8 W 0.93883(9) 0.60140(9) 0.41028(6) 0.0177(2) Uani 1 1 d . . . . .
W5 W 0.80118(10) 0.57102(9) 0.12875(6) 0.0198(3) Uani 1 1 d . . . . .
W7 W 0.85456(10) 0.38496(9) 0.20877(6) 0.0187(2) Uani 1 1 d . . . . .
W9 W 0.69116(9) 0.31823(9) 0.37077(6) 0.0174(2) Uani 1 1 d . . . . .
W4 W 0.87690(10) 0.78203(9) 0.33269(6) 0.0196(2) Uani 1 1 d . . . . .
W3 W 0.56727(10) 0.70483(9) 0.19859(6) 0.0200(3) Uani 1 1 d . . . . .
W6 W 0.57311(10) 0.31980(9) 0.09295(6) 0.0206(3) Uani 1 1 d . . . . .
W1 W 0.42845(10) 0.65493(9) 0.35430(6) 0.0204(3) Uani 1 1 d . . . . .
W10 W 0.40544(10) 0.25089(9) 0.25598(6) 0.0208(3) Uani 1 1 d . . . . .
W2 W 0.33981(10) 0.45749(9) 0.16925(6) 0.0207(3) Uani 1 1 d . . . . .
Tc1 Tc 0.48907(16) 0.44679(15) 0.43184(9) 0.0176(4) Uani 1 1 d . . . . .
Si1 Si 0.6462(5) 0.5210(5) 0.2868(3) 0.0169(11) Uani 1 1 d . . . . .
Na5 Na 0.500000 0.500000 0.000000 0.030(3) Uani 1 2 d S . P . .
Na1 Na 0.2547(9) 0.2392(8) 0.4889(7) 0.031(2) Uani 1 1 d . . . . .
Na8 Na 1.2116(9) 0.4873(9) 0.4488(6) 0.027(2) Uani 1 1 d . . . . .
Na2 Na 0.2299(12) 0.8269(11) 0.4727(7) 0.043(3) Uani 1 1 d . . . . .
Na7 Na 1.0062(10) 0.3970(9) 0.0387(5) 0.030(2) Uani 1 1 d . . . . .
Na9 Na 1.0386(9) 0.7972(10) 0.6220(6) 0.031(2) Uani 1 1 d . . . . .
O2 O 0.3758(15) 0.4188(13) 0.5045(9) 0.021(3) Uani 1 1 d . . . . .
O38 O 0.5331(15) 0.2078(13) 0.3045(10) 0.022(3) Uani 1 1 d . . . . .
O35 O 0.9072(15) 0.6769(13) 0.5008(9) 0.020(3) Uani 1 1 d . . . . .
O19 O 0.9859(14) 0.8911(16) 0.3071(9) 0.024(3) Uani 1 1 d . . . . .
O33 O 0.7562(14) 0.3117(14) 0.2722(8) 0.019(3) Uani 1 1 d . . . . .
O12 O 0.2943(14) 0.5462(14) 0.2528(9) 0.020(3) Uani 1 1 d . . . . .
O29 O 0.4998(16) 0.2523(15) 0.1692(9) 0.026(3) Uani 1 1 d . . . . .
O30 O 0.7168(16) 0.2827(13) 0.1177(9) 0.021(3) Uani 1 1 d . . . . .
O23 O 1.0024(14) 0.7286(14) 0.3707(9) 0.019(3) Uani 1 1 d . . . . .
O25 O 0.8970(16) 0.4721(15) 0.1366(10) 0.025(3) Uani 1 1 d . . . . .
O32 O 0.9327(14) 0.5048(13) 0.2955(8) 0.016(3) Uani 1 1 d . . . . .
O28 O 0.5003(17) 0.2133(16) 0.0081(10) 0.030(3) Uani 1 1 d . . . . .
O45 O 0.875(2) 0.8793(15) 0.6394(12) 0.036(4) Uani 1 1 d . . . . .
O10 O 0.5748(17) 0.7397(15) 0.4157(9) 0.026(3) Uani 1 1 d . . . . .
O3 O 0.3616(14) 0.3044(15) 0.3539(9) 0.022(3) Uani 1 1 d . . . . .
O39 O 0.2838(16) 0.1215(17) 0.2197(11) 0.032(4) Uani 1 1 d . . . . .
O18 O 0.6610(15) 0.6242(15) 0.1321(9) 0.023(3) Uani 1 1 d . . . . .
O14 O 0.4514(17) 0.3931(15) 0.1049(9) 0.026(3) Uani 1 1 d . . . . .
O16 O 0.5750(18) 0.8067(16) 0.1555(11) 0.031(3) Uani 1 1 d . . . . .
O26 O 0.6723(16) 0.4321(15) 0.0534(9) 0.025(3) Uani 1 1 d . . . . .
O17 O 0.7222(16) 0.7751(14) 0.2742(9) 0.023(3) Uani 1 1 d . . . . .
O44 O 1.1188(17) 0.3386(18) 0.3319(10) 0.034(4) Uani 1 1 d . . . . .
Na3 Na 0.3284(13) 0.8367(12) 0.2724(10) 0.054(3) Uani 1 1 d . . . . .
O22 O 0.7673(14) 0.6182(13) 0.3460(8) 0.017(2) Uani 1 1 d . . . . .
O15 O 0.4183(15) 0.5862(15) 0.1346(9) 0.023(3) Uani 1 1 d . . . . .
O5 O 0.5815(13) 0.4252(13) 0.3264(8) 0.016(2) Uani 1 1 d . . . . .
O27 O 0.6947(15) 0.4625(14) 0.2053(8) 0.019(2) Uani 1 1 d . . . . .
O31 O 0.9669(16) 0.3182(15) 0.1924(9) 0.024(3) Uani 1 1 d . . . . .
O13 O 0.3331(15) 0.3451(14) 0.2176(8) 0.022(3) Uani 1 1 d . . . . .
O8 O 0.4713(15) 0.7418(15) 0.2764(9) 0.023(3) Uani 1 1 d . . . . .
O41 O 0.0906(16) 0.9107(14) 0.5354(10) 0.026(3) Uani 1 1 d . . . . .
O34 O 1.0822(14) 0.5930(14) 0.4383(9) 0.021(3) Uani 1 1 d . . . . .
O20 O 0.8555(15) 0.8537(14) 0.4281(9) 0.021(3) Uani 1 1 d . . . . .
O1 O 0.3982(15) 0.5311(14) 0.3902(9) 0.021(3) Uani 1 1 d . . . . .
O6 O 0.3217(17) 0.7173(14) 0.3928(10) 0.026(3) Uani 1 1 d . . . . .
O37 O 0.7573(16) 0.2307(14) 0.4043(9) 0.025(3) Uani 1 1 d . . . . .
O21 O 0.8820(17) 0.6757(14) 0.2229(9) 0.024(3) Uani 1 1 d . . . . .
O11 O 0.2002(17) 0.3961(17) 0.1037(9) 0.029(3) Uani 1 1 d . . . . .
O43 O 0.244(2) 0.923(2) 0.3727(15) 0.046(4) Uani 1 1 d . . . . .
O46 O 0.860(2) 0.408(2) -0.0601(12) 0.046(5) Uani 1 1 d . . . . .
O42 O 0.1511(18) 0.671(2) 0.2246(12) 0.044(5) Uani 1 1 d . . . . .
O9 O 0.5337(14) 0.5667(14) 0.2608(8) 0.018(2) Uani 1 1 d . . . . .
Na4 Na 0.461(2) 0.9069(18) 0.1062(12) 0.081(5) Uani 1 1 d . . . . .
O24 O 0.8780(17) 0.6315(15) 0.0614(10) 0.029(3) Uani 1 1 d . . . . .
O40 O 0.409(2) 0.1344(19) 0.4315(13) 0.045(5) Uani 1 1 d . . . . .
O36 O 0.8237(13) 0.4618(11) 0.4126(7) 0.010(2) Uiso 1 1 d . . . . .
O4 O 0.5960(14) 0.3521(13) 0.4491(8) 0.017(3) Uiso 1 1 d . . . . .
Na6 Na 0.776(3) 0.802(3) 0.0307(19) 0.065(8) Uani 0.5 1 d . . P . .

loop_
_atom_site_aniso_label
_atom_site_aniso_U_11
_atom_site_aniso_U_22
_atom_site_aniso_U_33
_atom_site_aniso_U_23
_atom_site_aniso_U_13
_atom_site_aniso_U_12
W8 0.0124(5) 0.0212(5) 0.0191(5) 0.0052(4) 0.0018(4) 0.0063(4)
W5 0.0181(5) 0.0256(6) 0.0177(5) 0.0074(4) 0.0050(4) 0.0093(4)
W7 0.0164(5) 0.0244(5) 0.0170(5) 0.0057(4) 0.0045(4) 0.0096(4)
W9 0.0137(5) 0.0214(5) 0.0194(5) 0.0075(4) 0.0033(3) 0.0079(4)
W4 0.0172(5) 0.0210(5) 0.0213(5) 0.0062(4) 0.0027(4) 0.0078(4)
W3 0.0166(5) 0.0266(6) 0.0206(5) 0.0101(4) 0.0037(4) 0.0100(4)
W6 0.0186(5) 0.0244(5) 0.0183(5) 0.0049(4) 0.0014(4) 0.0084(4)
W1 0.0157(5) 0.0264(6) 0.0237(5) 0.0105(4) 0.0056(4) 0.0107(4)
W10 0.0143(5) 0.0254(5) 0.0224(5) 0.0084(4) 0.0013(4) 0.0059(4)
W2 0.0138(5) 0.0280(6) 0.0219(5) 0.0091(4) 0.0005(4) 0.0084(4)
Tc1 0.0127(8) 0.0234(9) 0.0197(8) 0.0083(7) 0.0046(6) 0.0083(6)
Si1 0.015(3) 0.022(3) 0.016(3) 0.008(2) 0.007(2) 0.006(2)
Na5 0.035(7) 0.033(7) 0.022(6) 0.006(5) 0.000(5) 0.014(6)
Na1 0.016(4) 0.023(5) 0.055(6) 0.019(4) 0.005(4) 0.002(4)
Na8 0.023(5) 0.035(5) 0.026(4) 0.013(4) 0.004(4) 0.010(4)
Na2 0.042(7) 0.051(7) 0.053(6) 0.022(5) 0.025(5) 0.031(6)
Na7 0.023(5) 0.045(6) 0.025(4) 0.010(4) 0.005(3) 0.016(4)
Na9 0.019(5) 0.048(6) 0.026(4) 0.015(4) 0.007(4) 0.008(4)
O2 0.020(8) 0.018(7) 0.022(6) 0.009(5) 0.006(6) 0.002(6)
O38 0.013(6) 0.013(6) 0.031(7) 0.001(6) -0.004(5) -0.004(5)
O35 0.017(7) 0.017(7) 0.027(6) 0.010(5) 0.004(5) 0.003(6)
O19 0.011(6) 0.044(8) 0.018(7) 0.011(6) -0.002(5) 0.011(6)
O33 0.012(6) 0.030(8) 0.017(6) 0.008(6) -0.002(5) 0.008(5)
O12 0.015(6) 0.031(7) 0.022(6) 0.015(5) 0.009(5) 0.013(6)
O29 0.021(7) 0.029(8) 0.020(6) 0.001(5) 0.000(5) 0.005(6)
O30 0.025(6) 0.017(7) 0.016(6) 0.000(5) 0.002(5) 0.007(5)
O23 0.015(6) 0.025(7) 0.023(6) 0.012(5) 0.008(5) 0.010(5)
O25 0.023(7) 0.030(7) 0.028(6) 0.012(6) 0.008(5) 0.013(6)
O32 0.016(6) 0.021(6) 0.014(5) 0.004(5) 0.000(5) 0.011(5)
O28 0.030(9) 0.035(8) 0.023(7) 0.015(6) 0.003(6) 0.006(7)
O45 0.057(12) 0.016(8) 0.046(10) 0.014(7) 0.034(10) 0.017(8)
O10 0.029(7) 0.030(8) 0.022(6) 0.006(6) 0.010(6) 0.017(6)
O3 0.008(6) 0.032(7) 0.025(6) 0.008(5) 0.003(5) 0.006(6)
O39 0.016(7) 0.037(8) 0.035(8) 0.010(6) 0.005(6) 0.000(7)
O18 0.019(6) 0.029(7) 0.017(6) 0.005(5) 0.004(5) 0.005(6)
O14 0.026(7) 0.028(7) 0.017(6) 0.001(5) 0.000(5) 0.004(6)
O16 0.027(9) 0.029(8) 0.036(8) 0.009(7) 0.012(6) 0.008(6)
O26 0.027(7) 0.033(7) 0.016(6) 0.009(5) 0.004(5) 0.011(6)
O17 0.024(6) 0.018(7) 0.025(6) 0.008(5) 0.001(5) 0.006(5)
O44 0.024(9) 0.053(11) 0.025(8) 0.002(7) 0.001(6) 0.023(8)
Na3 0.046(7) 0.045(7) 0.083(8) 0.024(6) 0.018(6) 0.027(6)
O22 0.014(5) 0.022(6) 0.016(5) 0.004(4) 0.008(4) 0.007(4)
O15 0.017(6) 0.032(7) 0.022(6) 0.011(5) 0.006(5) 0.008(5)
O5 0.008(6) 0.025(6) 0.015(6) 0.008(5) 0.001(4) 0.004(4)
O27 0.018(6) 0.032(6) 0.011(5) 0.006(4) 0.002(4) 0.012(5)
O31 0.025(7) 0.036(9) 0.013(6) -0.003(6) 0.001(5) 0.020(7)
O13 0.017(7) 0.033(7) 0.010(6) 0.002(5) -0.004(5) 0.007(5)
O8 0.012(6) 0.029(7) 0.024(6) 0.005(5) 0.003(5) 0.005(5)
O41 0.019(8) 0.022(8) 0.029(8) -0.002(7) -0.004(6) 0.003(6)
O34 0.013(7) 0.024(8) 0.024(7) 0.009(6) 0.000(5) 0.002(5)
O20 0.021(8) 0.029(7) 0.017(6) 0.012(5) 0.008(5) 0.006(6)
O1 0.018(7) 0.031(7) 0.017(6) 0.009(6) 0.001(5) 0.013(6)
O6 0.029(8) 0.018(7) 0.031(7) 0.007(6) 0.009(6) 0.008(6)
O37 0.027(8) 0.024(8) 0.015(7) -0.004(6) 0.001(6) 0.008(7)
O21 0.034(8) 0.024(6) 0.022(6) 0.015(5) 0.008(5) 0.013(6)
O11 0.030(8) 0.042(10) 0.019(7) 0.016(6) 0.005(6) 0.012(7)
O43 0.036(11) 0.043(11) 0.072(12) 0.028(9) 0.015(9) 0.019(9)
O46 0.040(11) 0.067(15) 0.043(9) 0.016(10) -0.010(9) 0.039(11)
O42 0.017(8) 0.067(12) 0.042(9) 0.007(9) 0.005(7) 0.016(8)
O9 0.011(5) 0.027(6) 0.014(5) 0.005(5) 0.004(4) 0.006(5)
Na4 0.103(14) 0.089(13) 0.095(12) 0.056(10) 0.057(11) 0.061(11)
O24 0.027(8) 0.027(8) 0.028(7) 0.004(6) 0.012(6) 0.005(6)
O40 0.048(12) 0.036(11) 0.044(11) 0.004(8) 0.005(9) 0.011(9)
Na6 0.049(16) 0.045(15) 0.076(19) -0.022(13) -0.008(14) 0.023(13)

loop_
_atom_type_symbol
_atom_type_description
_atom_type_scat_dispersion_real
_atom_type_scat_dispersion_imag
_atom_type_scat_source
Na Na 0.1353 0.1239 'International Tables Vol C Tables 4.2.6.8 and 6.1.1.4'
O O 0.0492 0.0322 'International Tables Vol C Tables 4.2.6.8 and 6.1.1.4'
Si Si 0.2541 0.3302 'International Tables Vol C Tables 4.2.6.8 and 6.1.1.4'
Tc Tc 0.0057 3.0049 'International Tables Vol C Tables 4.2.6.8 and 6.1.1.4'
W W -5.4734 5.5774 'International Tables Vol C Tables 4.2.6.8 and 6.1.1.4'

loop_
_geom_angle_atom_site_label_1
_geom_angle_atom_site_label_2
_geom_angle_atom_site_label_3
_geom_angle
_geom_angle_site_symmetry_1
_geom_angle_site_symmetry_3
_geom_angle_publ_flag
Na8 W8 Na1 62.9(2) 2_766 2_666 ?
Na8 W8 Na2 117.7(3) 2_766 1_655 ?
Na2 W8 Na1 95.3(2) 1_655 2_666 ?
O35 W8 Na1 32.3(5) . 2_666 ?
O35 W8 Na8 48.9(5) . 2_766 ?
O35 W8 Na2 80.7(5) . 1_655 ?
O35 W8 O23 96.4(7) . . ?
O35 W8 O32 167.2(7) . . ?
O35 W8 O22 89.2(6) . . ?
O35 W8 O36 93.2(6) . . ?
O23 W8 Na1 83.6(5) . 2_666 ?
O23 W8 Na8 144.5(5) . 2_766 ?
O23 W8 Na2 50.6(5) . 1_655 ?
O23 W8 O32 85.1(6) . . ?
O23 W8 O22 72.9(6) . . ?
O32 W8 Na1 136.0(4) . 2_666 ?
O32 W8 Na8 126.7(5) . 2_766 ?
O32 W8 Na2 109.6(5) . 1_655 ?
O32 W8 O22 79.0(5) . . ?
O22 W8 Na1 57.0(4) . 2_666 ?
O22 W8 Na8 96.2(4) . 2_766 ?
O22 W8 Na2 120.4(5) . 1_655 ?
O34 W8 Na1 133.1(6) . 2_666 ?
O34 W8 Na8 97.6(5) . 2_766 ?
O34 W8 Na2 54.4(6) . 1_655 ?
O34 W8 O35 102.0(7) . . ?
O34 W8 O23 97.1(7) . . ?
O34 W8 O32 90.4(7) . . ?
O34 W8 O22 165.9(6) . . ?
O34 W8 O36 102.0(7) . . ?
O36 W8 Na1 93.2(4) . 2_666 ?
O36 W8 Na8 45.9(4) . 2_766 ?
O36 W8 Na2 152.9(4) . 1_655 ?
O36 W8 O23 156.3(6) . . ?
O36 W8 O32 80.9(6) . . ?
O36 W8 O22 85.6(6) . . ?
O25 W5 Na5 127.3(5) . . ?
O25 W5 O26 84.1(7) . . ?
O25 W5 O27 74.4(6) . . ?
O18 W5 Na5 44.3(5) . . ?
O18 W5 O25 158.0(7) . . ?
O18 W5 O26 83.1(7) . . ?
O18 W5 O27 84.8(6) . . ?
O26 W5 Na5 43.4(5) . . ?
O26 W5 O27 73.0(6) . . ?
O27 W5 Na5 90.3(4) . . ?
O21 W5 Na5 134.8(5) . . ?
O21 W5 O25 94.7(7) . . ?
O21 W5 O18 90.6(7) . . ?
O21 W5 O26 158.1(7) . . ?
O21 W5 O27 85.6(6) . . ?
O24 W5 Na5 87.7(6) . . ?
O24 W5 O25 100.0(8) . . ?
O24 W5 O18 99.8(8) . . ?
O24 W5 O26 99.8(7) . . ?
O24 W5 O27 171.1(7) . . ?
O24 W5 O21 102.0(8) . . ?
O33 W7 Na7 154.5(5) . . ?
O33 W7 O30 86.5(6) . . ?
O33 W7 O25 158.2(7) . . ?
O33 W7 O27 83.2(6) . . ?
O30 W7 Na7 76.2(5) . . ?
O30 W7 O27 72.1(6) . . ?
O25 W7 Na7 37.6(5) . . ?
O25 W7 O30 82.6(7) . . ?
O25 W7 O27 75.5(6) . . ?
O32 W7 Na7 113.4(5) . . ?
O32 W7 O33 89.6(7) . . ?
O32 W7 O30 157.3(6) . . ?
O32 W7 O25 93.2(7) . . ?
O32 W7 O27 85.2(6) . . ?
O27 W7 Na7 108.4(4) . . ?
O31 W7 Na7 62.9(6) . . ?
O31 W7 O33 102.4(8) . . ?
O31 W7 O30 99.0(7) . . ?
O31 W7 O25 97.9(8) . . ?
O31 W7 O32 103.7(7) . . ?
O31 W7 O27 169.4(6) . . ?
O38 W9 Na8 139.1(5) . 2_766 ?
O38 W9 O5 75.2(6) . . ?
O33 W9 Na8 131.7(5) . 2_766 ?
O33 W9 O38 85.1(7) . . ?
O33 W9 O5 82.8(6) . . ?
O5 W9 Na8 90.7(4) . 2_766 ?
O37 W9 Na8 90.6(5) . 2_766 ?
O37 W9 O38 100.4(7) . . ?
O37 W9 O33 100.4(7) . . ?
O37 W9 O5 174.4(7) . . ?
O37 W9 O36 102.6(7) . . ?
O37 W9 O4 100.8(7) . . ?
O36 W9 Na8 46.0(4) . 2_766 ?
O36 W9 O38 156.5(6) . . ?
O36 W9 O33 85.7(6) . . ?
O36 W9 O5 82.2(5) . . ?
O4 W9 Na8 51.0(5) . 2_766 ?
O4 W9 O38 88.1(7) . . ?
O4 W9 O33 158.6(6) . . ?
O4 W9 O5 75.8(6) . . ?
O4 W9 O36 92.6(6) . . ?
O19 W4 Na1 134.1(6) . 2_666 ?
O19 W4 O23 95.9(7) . . ?
O19 W4 O17 98.9(7) . . ?
O19 W4 O22 164.7(7) . . ?
O19 W4 O20 101.8(8) . . ?
O19 W4 O21 87.0(7) . . ?
O23 W4 Na1 85.7(5) . 2_666 ?
O23 W4 O17 157.9(7) . . ?
O23 W4 O22 74.7(6) . . ?
O23 W4 O21 83.8(6) . . ?
O17 W4 Na1 95.6(5) . 2_666 ?
O17 W4 O22 87.2(6) . . ?
O17 W4 O21 80.7(7) . . ?
O22 W4 Na1 58.3(4) . 2_666 ?
O20 W4 Na1 32.9(5) . 2_666 ?
O20 W4 O23 95.3(7) . . ?
O20 W4 O17 97.7(7) . . ?
O20 W4 O22 91.1(6) . . ?
O20 W4 O21 171.1(7) . . ?
O21 W4 Na1 138.4(5) . 2_666 ?
O21 W4 O22 80.1(6) . . ?
O18 W3 Na5 43.5(5) . . ?
O18 W3 O9 85.9(6) . . ?
O16 W3 Na5 89.1(6) . . ?
O16 W3 O18 99.8(8) . . ?
O16 W3 O17 100.5(8) . . ?
O16 W3 O15 101.2(8) . . ?
O16 W3 O8 99.7(8) . . ?
O16 W3 O9 173.3(7) . . ?
O17 W3 Na5 130.1(5) . . ?
O17 W3 O18 86.6(7) . . ?
O17 W3 O15 157.7(7) . . ?
O17 W3 O9 83.3(6) . . ?
O15 W3 Na5 45.4(5) . . ?
O15 W3 O18 84.5(7) . . ?
O15 W3 O9 75.7(6) . . ?
O8 W3 Na5 135.6(5) . . ?
O8 W3 O18 160.4(7) . . ?
O8 W3 O17 91.2(7) . . ?
O8 W3 O15 90.3(7) . . ?
O8 W3 O9 74.6(7) . . ?
O9 W3 Na5 92.7(4) . . ?
O29 W6 Na5 133.7(5) . . ?
O29 W6 O27 82.9(6) . . ?
O30 W6 Na5 137.2(5) . . ?
O30 W6 O29 86.7(7) . . ?
O30 W6 O14 159.4(6) . . ?
O30 W6 O26 90.9(7) . . ?
O30 W6 O27 74.2(6) . . ?
O28 W6 Na5 87.9(6) . . ?
O28 W6 O29 100.0(8) . . ?
O28 W6 O30 99.9(8) . . ?
O28 W6 O14 100.4(8) . . ?
O28 W6 O26 101.7(8) . . ?
O28 W6 O27 173.3(7) . . ?
O14 W6 Na5 47.5(5) . . ?
O14 W6 O29 86.2(8) . . ?
O14 W6 O26 88.5(8) . . ?
O14 W6 O27 85.8(6) . . ?
O26 W6 Na5 46.4(5) . . ?
O26 W6 O29 158.2(7) . . ?
O26 W6 O27 75.6(6) . . ?
O27 W6 Na5 94.5(4) . . ?
O12 W1 Na8 81.6(4) . 1_455 ?
O12 W1 Na3 76.1(5) . . ?
O12 W1 O9 70.5(5) . . ?
O10 W1 Na8 113.4(6) . 1_455 ?
O10 W1 O12 160.7(6) . . ?
O10 W1 Na3 104.7(6) . . ?
O10 W1 O8 89.9(7) . . ?
O10 W1 O1 98.8(8) . . ?
O10 W1 O9 91.1(6) . . ?
Na3 W1 Na8 118.9(3) . 1_455 ?
O8 W1 Na8 153.6(5) . 1_455 ?
O8 W1 O12 78.9(6) . . ?
O8 W1 Na3 38.5(5) . . ?
O8 W1 O9 71.2(6) . . ?
O1 W1 Na8 36.8(5) . 1_455 ?
O1 W1 O12 86.1(6) . . ?
O1 W1 Na3 152.9(5) . . ?
O1 W1 O8 156.0(7) . . ?
O1 W1 O9 86.2(6) . . ?
O6 W1 Na8 68.2(6) . 1_455 ?
O6 W1 O12 93.1(7) . . ?
O6 W1 O10 103.7(8) . . ?
O6 W1 Na3 57.3(6) . . ?
O6 W1 O8 95.1(7) . . ?
O6 W1 O1 104.4(7) . . ?
O6 W1 O9 160.1(7) . . ?
O9 W1 Na8 118.3(4) . 1_455 ?
O9 W1 Na3 106.3(4) . . ?
O38 W10 O29 87.3(7) . . ?
O38 W10 O5 73.8(6) . . ?
O29 W10 O5 84.1(6) . . ?
O3 W10 O38 90.4(7) . . ?
O3 W10 O29 157.8(7) . . ?
O3 W10 O5 74.1(6) . . ?
O3 W10 O13 89.0(7) . . ?
O39 W10 O38 99.7(8) . . ?
O39 W10 O29 102.2(8) . . ?
O39 W10 O3 100.0(8) . . ?
O39 W10 O5 170.9(7) . . ?
O39 W10 O13 102.0(8) . . ?
O13 W10 O38 158.1(7) . . ?
O13 W10 O29 85.0(7) . . ?
O13 W10 O5 85.1(6) . . ?
O12 W2 Na5 135.6(5) . . ?
O12 W2 O14 158.5(7) . . ?
O12 W2 O15 90.3(7) . . ?
O12 W2 O13 94.4(7) . . ?
O12 W2 O9 74.2(6) . . ?
O14 W2 Na5 43.1(5) . . ?
O14 W2 O9 84.4(6) . . ?
O15 W2 Na5 45.4(5) . . ?
O15 W2 O14 83.5(7) . . ?
O15 W2 O9 73.7(6) . . ?
O13 W2 Na5 126.9(5) . . ?
O13 W2 O14 84.0(7) . . ?
O13 W2 O15 157.0(7) . . ?
O13 W2 O9 85.9(6) . . ?
O11 W2 Na5 86.9(5) . . ?
O11 W2 O12 101.9(8) . . ?
O11 W2 O14 99.4(8) . . ?
O11 W2 O15 100.1(8) . . ?
O11 W2 O13 100.9(8) . . ?
O11 W2 O9 172.5(8) . . ?
O9 W2 Na5 91.5(3) . . ?
Tc1 Tc1 Na1 82.4(2) 2_666 . ?
Tc1 Tc1 Na8 74.99(18) 2_666 1_455 ?
Tc1 Tc1 Na8 64.26(17) 2_666 2_766 ?
Na8 Tc1 Na1 108.0(2) 2_766 . ?
Na8 Tc1 Na1 64.7(2) 1_455 . ?
Na8 Tc1 Na8 139.25(12) 1_455 2_766 ?
O2 Tc1 Tc1 51.7(5) . 2_666 ?
O2 Tc1 Tc1 50.5(5) 2_666 2_666 ?
O2 Tc1 Na1 33.9(5) . . ?
O2 Tc1 Na1 130.6(5) 2_666 . ?
O2 Tc1 Na8 49.4(5) . 1_455 ?
O2 Tc1 Na8 43.5(5) 2_666 2_766 ?
O2 Tc1 Na8 100.8(5) . 2_766 ?
O2 Tc1 Na8 108.5(5) 2_666 1_455 ?
O2 Tc1 O2 102.2(6) . 2_666 ?
O2 Tc1 O3 85.2(6) . . ?
O2 Tc1 O3 172.5(6) 2_666 . ?
O2 Tc1 O5 95.5(6) 2_666 . ?
O2 Tc1 O5 161.9(6) . . ?
O2 Tc1 O1 92.8(7) 2_666 . ?
O2 Tc1 O1 93.3(7) . . ?
O2 Tc1 O4 99.0(7) . . ?
O2 Tc1 O4 90.5(7) 2_666 . ?
O3 Tc1 Tc1 136.9(4) . 2_666 ?
O3 Tc1 Na1 56.0(5) . . ?
O3 Tc1 Na8 77.1(5) . 1_455 ?
O3 Tc1 Na8 134.5(5) . 2_766 ?
O3 Tc1 O5 77.1(6) . . ?
O3 Tc1 O4 87.2(6) . . ?
O5 Tc1 Tc1 145.8(4) . 2_666 ?
O5 Tc1 Na1 128.5(5) . . ?
O5 Tc1 Na8 89.2(4) . 2_766 ?
O5 Tc1 Na8 127.8(4) . 1_455 ?
O1 Tc1 Tc1 94.8(4) . 2_666 ?
O1 Tc1 Na1 106.8(5) . . ?
O1 Tc1 Na8 44.9(5) . 1_455 ?
O1 Tc1 Na8 135.9(5) . 2_766 ?
O1 Tc1 O3 87.9(7) . . ?
O1 Tc1 O5 89.7(6) . . ?
O1 Tc1 O4 166.3(6) . . ?
O4 Tc1 Tc1 97.5(4) . 2_666 ?
O4 Tc1 Na1 80.8(5) . . ?
O4 Tc1 Na8 47.3(5) . 2_766 ?
O4 Tc1 Na8 145.2(5) . 1_455 ?
O4 Tc1 O5 76.7(6) . . ?
O22 Si1 O5 111.2(8) . . ?
O22 Si1 O27 108.9(8) . . ?
O22 Si1 O9 113.2(9) . . ?
O5 Si1 O27 108.4(9) . . ?
O5 Si1 O9 107.1(8) . . ?
O9 Si1 O27 107.9(8) . . ?
W5 Na5 W5 180.0 . 2_665 ?
W6 Na5 W5 56.18(2) 2_665 2_665 ?
W6 Na5 W5 123.82(2) 2_665 . ?
W6 Na5 W5 56.18(2) . . ?
W6 Na5 W5 123.82(2) . 2_665 ?
W6 Na5 W6 180.000(18) 2_665 . ?
O18 Na5 W5 149.8(4) . 2_665 ?
O18 Na5 W5 30.2(4) 2_665 2_665 ?
O18 Na5 W5 149.8(4) 2_665 . ?
O18 Na5 W5 30.2(4) . . ?
O18 Na5 W6 107.7(4) 2_665 . ?
O18 Na5 W6 72.3(4) 2_665 2_665 ?
O18 Na5 W6 107.7(4) . 2_665 ?
O18 Na5 W6 72.3(4) . . ?
O18 Na5 O18 180.0(5) 2_665 . ?
O18 Na5 O15 121.8(5) . 2_665 ?
O18 Na5 O15 58.2(5) 2_665 2_665 ?
O18 Na5 O15 121.8(5) 2_665 . ?
O18 Na5 O15 58.2(5) . . ?
O14 Na5 W5 72.8(4) . . ?
O14 Na5 W5 107.2(4) . 2_665 ?
O14 Na5 W5 107.2(4) 2_665 . ?
O14 Na5 W5 72.8(4) 2_665 2_665 ?
O14 Na5 W6 32.1(4) 2_665 2_665 ?
O14 Na5 W6 32.1(4) . . ?
O14 Na5 W6 147.9(4) . 2_665 ?
O14 Na5 W6 147.9(4) 2_665 . ?
O14 Na5 O18 72.4(5) 2_665 2_665 ?
O14 Na5 O18 107.6(5) . 2_665 ?
O14 Na5 O18 107.6(5) 2_665 . ?
O14 Na5 O18 72.4(5) . . ?
O14 Na5 O14 180.0 . 2_665 ?
O14 Na5 O15 121.4(5) . 2_665 ?
O14 Na5 O15 58.6(5) . . ?
O14 Na5 O15 58.6(5) 2_665 2_665 ?
O14 Na5 O15 121.4(5) 2_665 . ?
O26 Na5 W5 32.2(4) . . ?
O26 Na5 W5 32.2(4) 2_665 2_665 ?
O26 Na5 W5 147.8(4) . 2_665 ?
O26 Na5 W5 147.8(4) 2_665 . ?
O26 Na5 W6 32.0(4) . . ?
O26 Na5 W6 148.0(4) . 2_665 ?
O26 Na5 W6 32.0(4) 2_665 2_665 ?
O26 Na5 W6 148.0(4) 2_665 . ?
O26 Na5 O18 120.5(5) . 2_665 ?
O26 Na5 O18 59.5(5) 2_665 2_665 ?
O26 Na5 O18 120.5(5) 2_665 . ?
O26 Na5 O18 59.5(5) . . ?
O26 Na5 O14 119.1(5) 2_665 . ?
O26 Na5 O14 60.9(5) . . ?
O26 Na5 O14 60.9(5) 2_665 2_665 ?
O26 Na5 O14 119.1(5) . 2_665 ?
O26 Na5 O26 180.0 . 2_665 ?
O26 Na5 O15 78.6(5) 2_665 . ?
O26 Na5 O15 101.4(5) . . ?
O26 Na5 O15 101.4(5) 2_665 2_665 ?
O26 Na5 O15 78.6(5) . 2_665 ?
O15 Na5 W5 85.0(3) 2_665 2_665 ?
O15 Na5 W5 95.0(3) . 2_665 ?
O15 Na5 W5 95.0(3) 2_665 . ?
O15 Na5 W5 85.0(3) . . ?
O15 Na5 W6 86.6(4) . . ?
O15 Na5 W6 93.4(4) . 2_665 ?
O15 Na5 W6 93.4(4) 2_665 . ?
O15 Na5 W6 86.6(4) 2_665 2_665 ?
O15 Na5 O15 180.0 . 2_665 ?
W8 Na1 Na8 54.5(2) 2_666 1_455 ?
W4 Na1 W8 53.24(15) 2_666 2_666 ?
W4 Na1 Na8 106.8(3) 2_666 1_455 ?
Tc1 Na1 W8 102.2(3) . 2_666 ?
Tc1 Na1 W4 136.7(3) . 2_666 ?
Tc1 Na1 Na8 54.2(2) . 1_455 ?
Na9 Na1 W8 63.6(2) 2_666 2_666 ?
Na9 Na1 W4 94.8(3) 2_666 2_666 ?
Na9 Na1 Tc1 104.9(3) 2_666 . ?
Na9 Na1 Na8 62.2(3) 2_666 1_455 ?
O2 Na1 W8 77.3(5) . 2_666 ?
O2 Na1 W4 110.3(5) . 2_666 ?
O2 Na1 Tc1 27.8(4) . . ?
O2 Na1 Na8 42.3(5) . 1_455 ?
O2 Na1 Na9 104.2(6) . 2_666 ?
O2 Na1 O35 80.3(7) . 2_666 ?
O2 Na1 O45 119.9(7) . 2_666 ?
O2 Na1 O10 80.4(7) . 2_666 ?
O2 Na1 O3 59.4(6) . . ?
O2 Na1 O20 134.4(8) . 2_666 ?
O2 Na1 O40 100.7(7) . . ?
O35 Na1 W8 23.4(4) 2_666 2_666 ?
O35 Na1 W4 71.6(5) 2_666 2_666 ?
O35 Na1 Tc1 98.2(5) 2_666 . ?
O35 Na1 Na8 44.2(4) 2_666 1_455 ?
O35 Na1 Na9 41.8(4) 2_666 2_666 ?
O35 Na1 O45 84.2(7) 2_666 2_666 ?
O35 Na1 O3 99.7(6) 2_666 . ?
O35 Na1 O40 162.4(8) 2_666 . ?
O45 Na1 W8 105.9(5) 2_666 2_666 ?
O45 Na1 W4 118.7(5) 2_666 2_666 ?
O45 Na1 Tc1 101.2(5) 2_666 . ?
O45 Na1 Na8 89.9(5) 2_666 1_455 ?
O45 Na1 Na9 42.5(5) 2_666 2_666 ?
O45 Na1 O3 67.0(6) 2_666 . ?
O45 Na1 O40 80.1(7) 2_666 . ?
O10 Na1 W8 107.4(5) 2_666 2_666 ?
O10 Na1 W4 73.2(5) 2_666 2_666 ?
O10 Na1 Tc1 84.4(5) 2_666 . ?
O10 Na1 Na8 120.3(6) 2_666 1_455 ?
O10 Na1 Na9 168.0(6) 2_666 2_666 ?
O10 Na1 O35 130.4(7) 2_666 2_666 ?
O10 Na1 O45 144.2(8) 2_666 2_666 ?
O10 Na1 O3 108.5(6) 2_666 . ?
O10 Na1 O40 66.5(7) 2_666 . ?
O3 Na1 W8 116.1(4) . 2_666 ?
O3 Na1 W4 168.2(5) . 2_666 ?
O3 Na1 Tc1 34.7(3) . . ?
O3 Na1 Na8 61.9(4) . 1_455 ?
O3 Na1 Na9 83.2(4) . 2_666 ?
O20 Na1 W8 71.0(5) 2_666 2_666 ?
O20 Na1 W4 24.3(4) 2_666 2_666 ?
O20 Na1 Tc1 158.8(6) 2_666 . ?
O20 Na1 Na8 125.1(6) 2_666 1_455 ?
O20 Na1 Na9 90.2(5) 2_666 2_666 ?
O20 Na1 O35 83.0(6) 2_666 2_666 ?
O20 Na1 O45 100.0(7) 2_666 2_666 ?
O20 Na1 O10 78.9(7) 2_666 2_666 ?
O20 Na1 O3 166.1(7) 2_666 . ?
O20 Na1 O40 107.4(8) 2_666 . ?
O40 Na1 W8 173.9(6) . 2_666 ?
O40 Na1 W4 123.3(6) . 2_666 ?
O40 Na1 Tc1 77.2(6) . . ?
O40 Na1 Na8 127.4(6) . 1_455 ?
O40 Na1 Na9 122.4(6) . 2_666 ?
O40 Na1 O3 66.8(7) . . ?
W8 Na8 W1 161.5(3) 2_766 1_655 ?
W8 Na8 Tc1 89.4(2) 2_766 2_766 ?
W9 Na8 W8 67.32(18) 2_766 2_766 ?
W9 Na8 W1 94.3(2) 2_766 1_655 ?
W9 Na8 Tc1 56.58(15) 2_766 2_766 ?
Tc1 Na8 W8 115.2(3) 1_655 2_766 ?
Tc1 Na8 W9 96.3(2) 1_655 2_766 ?
Tc1 Na8 W1 62.84(17) 1_655 1_655 ?
Tc1 Na8 W1 78.0(2) 2_766 1_655 ?
Tc1 Na8 Tc1 40.75(12) 1_655 2_766 ?
O2 Na8 W8 80.6(4) 1_655 2_766 ?
O2 Na8 W9 81.1(4) 1_655 2_766 ?
O2 Na8 W1 95.0(4) 1_655 1_655 ?
O2 Na8 Tc1 31.7(4) 1_655 2_766 ?
O2 Na8 Tc1 34.7(4) 1_655 1_655 ?
O2 Na8 O35 71.7(6) 1_655 2_766 ?
O2 Na8 O4 66.0(5) 1_655 2_766 ?
O35 Na8 W8 31.0(4) 2_766 2_766 ?
O35 Na8 W9 95.6(4) 2_766 2_766 ?
O35 Na8 W1 161.8(5) 2_766 1_655 ?
O35 Na8 Tc1 94.9(4) 2_766 2_766 ?
O35 Na8 Tc1 100.9(5) 2_766 1_655 ?
O35 Na8 O4 115.3(6) 2_766 2_766 ?
O44 Na8 W8 104.3(6) . 2_766 ?
O44 Na8 W9 171.4(6) . 2_766 ?
O44 Na8 W1 94.1(6) . 1_655 ?
O44 Na8 Tc1 89.0(5) . 1_655 ?
O44 Na8 Tc1 127.2(6) . 2_766 ?
O44 Na8 O2 99.9(7) . 1_655 ?
O44 Na8 O35 76.7(7) . 2_766 ?
O44 Na8 O1 86.7(7) . 1_655 ?
O44 Na8 O36 137.4(7) . 2_766 ?
O44 Na8 O4 154.7(7) . 2_766 ?
O34 Na8 W8 91.9(5) . 2_766 ?
O34 Na8 W9 80.2(5) . 2_766 ?
O34 Na8 W1 86.7(5) . 1_655 ?
O34 Na8 Tc1 149.2(6) . 1_655 ?
O34 Na8 Tc1 132.2(5) . 2_766 ?
O34 Na8 O2 161.3(7) . 1_655 ?
O34 Na8 O35 109.9(6) . 2_766 ?
O34 Na8 O44 98.6(7) . . ?
O34 Na8 O1 114.5(7) . 1_655 ?
O34 Na8 O36 81.5(6) . 2_766 ?
O34 Na8 O4 97.7(6) . 2_766 ?
O1 Na8 W8 149.8(5) 1_655 2_766 ?
O1 Na8 W9 101.5(5) 1_655 2_766 ?
O1 Na8 W1 28.0(4) 1_655 1_655 ?
O1 Na8 Tc1 62.3(4) 1_655 2_766 ?
O1 Na8 Tc1 35.7(4) 1_655 1_655 ?
O1 Na8 O2 69.7(6) 1_655 1_655 ?
O1 Na8 O35 134.3(7) 1_655 2_766 ?
O1 Na8 O36 132.3(6) 1_655 2_766 ?
O1 Na8 O4 68.9(6) 1_655 2_766 ?
O36 Na8 W8 33.7(3) 2_766 2_766 ?
O36 Na8 W9 34.0(3) 2_766 2_766 ?
O36 Na8 W1 128.2(5) 2_766 1_655 ?
O36 Na8 Tc1 112.5(4) 2_766 1_655 ?
O36 Na8 Tc1 73.7(4) 2_766 2_766 ?
O36 Na8 O2 82.9(5) 2_766 1_655 ?
O36 Na8 O35 63.8(5) 2_766 2_766 ?
O36 Na8 O4 64.4(5) 2_766 2_766 ?
O4 Na8 W8 94.3(4) 2_766 2_766 ?
O4 Na8 W9 33.0(3) 2_766 2_766 ?
O4 Na8 W1 67.6(4) 2_766 1_655 ?
O4 Na8 Tc1 67.3(4) 2_766 1_655 ?
O4 Na8 Tc1 34.6(4) 2_766 2_766 ?
W8 Na2 Na9 65.2(3) 1_455 1_455 ?
W8 Na2 Na3 100.3(4) 1_455 . ?
Na9 Na2 Na3 161.1(5) 1_455 . ?
O23 Na2 W8 33.4(4) 1_455 1_455 ?
O23 Na2 Na9 84.8(5) 1_455 1_455 ?
O23 Na2 Na3 76.8(5) 1_455 . ?
O23 Na2 O34 58.1(5) 1_455 1_455 ?
O41 Na2 W8 79.2(5) . 1_455 ?
O41 Na2 Na9 42.4(5) . 1_455 ?
O41 Na2 O23 75.0(6) . 1_455 ?
O41 Na2 Na3 126.0(7) . . ?
O41 Na2 O34 100.9(7) . 1_455 ?
O41 Na2 O37 82.6(7) . 2_666 ?
O41 Na2 O43 93.2(8) . . ?
O34 Na2 W8 28.4(3) 1_455 1_455 ?
O34 Na2 Na9 71.5(4) 1_455 1_455 ?
O34 Na2 Na3 101.7(5) 1_455 . ?
O6 Na2 W8 88.3(6) . 1_455 ?
O6 Na2 Na9 135.2(7) . 1_455 ?
O6 Na2 O23 91.8(7) . 1_455 ?
O6 Na2 Na3 51.1(5) . . ?
O6 Na2 O41 166.5(9) . . ?
O6 Na2 O34 69.1(6) . 1_455 ?
O6 Na2 O37 101.5(7) . 2_666 ?
O6 Na2 O43 85.3(8) . . ?
O37 Na2 W8 85.0(5) 2_666 1_455 ?
O37 Na2 Na9 44.1(5) 2_666 1_455 ?
O37 Na2 O23 116.8(7) 2_666 1_455 ?
O37 Na2 Na3 151.4(6) 2_666 . ?
O37 Na2 O34 70.0(6) 2_666 1_455 ?
O43 Na2 W8 105.8(7) . 1_455 ?
O43 Na2 Na9 134.8(7) . 1_455 ?
O43 Na2 O23 73.0(7) . 1_455 ?
O43 Na2 Na3 34.3(6) . . ?
O43 Na2 O34 122.5(8) . 1_455 ?
O43 Na2 O37 167.5(9) . 2_666 ?
W7 Na7 Na6 119.3(6) . 2_765 ?
Na7 Na7 W7 116.2(4) 2_765 . ?
Na7 Na7 Na6 123.8(7) 2_765 2_765 ?
O25 Na7 W7 30.0(4) . . ?
O25 Na7 Na7 86.3(6) . 2_765 ?
O25 Na7 O11 108.2(7) . 1_655 ?
O25 Na7 O46 89.2(7) . . ?
O25 Na7 O46 85.7(8) . 2_765 ?
O25 Na7 Na6 148.1(8) . 2_765 ?
O11 Na7 W7 92.1(5) 1_655 . ?
O11 Na7 Na7 122.7(7) 1_655 2_765 ?
O11 Na7 O46 80.7(7) 1_655 2_765 ?
O11 Na7 Na6 49.1(6) 1_655 2_765 ?
O46 Na7 W7 108.1(6) 2_765 . ?
O46 Na7 W7 108.1(7) . . ?
O46 Na7 Na7 44.5(5) 2_765 2_765 ?
O46 Na7 Na7 46.3(7) . 2_765 ?
O46 Na7 O11 159.8(8) . 1_655 ?
O46 Na7 O46 90.8(8) . 2_765 ?
O46 Na7 Na6 118.4(8) . 2_765 ?
O46 Na7 Na6 108.0(7) 2_765 2_765 ?
O24 Na7 W7 164.2(7) 2_765 . ?
O24 Na7 Na7 79.4(6) 2_765 2_765 ?
O24 Na7 O25 165.1(8) 2_765 . ?
O24 Na7 O11 76.6(7) 2_765 1_655 ?
O24 Na7 O46 81.1(8) 2_765 2_765 ?
O24 Na7 O46 84.0(8) 2_765 . ?
O24 Na7 Na6 44.9(8) 2_765 2_765 ?
Na1 Na9 Na8 61.1(3) 2_666 2_766 ?
Na1 Na9 Na2 97.5(4) 2_666 1_655 ?
Na2 Na9 Na8 108.3(4) 1_655 2_766 ?
O35 Na9 Na1 42.2(5) . 2_666 ?
O35 Na9 Na8 43.3(4) . 2_766 ?
O35 Na9 Na2 73.8(5) . 1_655 ?
O35 Na9 O45 85.9(7) . . ?
O35 Na9 O44 79.0(6) . 2_766 ?
O35 Na9 O41 77.8(6) . 1_655 ?
O35 Na9 O37 99.1(6) . 2_766 ?
O45 Na9 Na1 43.7(6) . 2_666 ?
O45 Na9 Na8 89.8(6) . 2_766 ?
O45 Na9 Na2 121.3(6) . 1_655 ?
O45 Na9 O44 78.8(7) . 2_766 ?
O45 Na9 O41 81.4(7) . 1_655 ?
O45 Na9 O37 161.5(8) . 2_766 ?
O44 Na9 Na1 76.6(5) 2_766 2_666 ?
O44 Na9 Na8 37.8(5) 2_766 2_766 ?
O44 Na9 Na2 144.1(6) 2_766 1_655 ?
O44 Na9 O37 119.6(8) 2_766 2_766 ?
O41 Na9 Na1 73.9(5) 1_655 2_666 ?
O41 Na9 Na8 121.1(5) 1_655 2_766 ?
O41 Na9 Na2 41.1(5) 1_655 1_655 ?
O41 Na9 O44 150.4(7) 1_655 2_766 ?
O41 Na9 O37 82.3(6) 1_655 2_766 ?
O37 Na9 Na1 137.5(5) 2_766 2_666 ?
O37 Na9 Na8 106.1(6) 2_766 2_766 ?
O37 Na9 Na2 45.1(5) 2_766 1_655 ?
Tc1 O2 Tc1 77.8(6) . 2_666 ?
Tc1 O2 Na1 118.4(8) . . ?
Tc1 O2 Na1 148.2(9) 2_666 . ?
Tc1 O2 Na8 104.8(7) 2_666 1_455 ?
Tc1 O2 Na8 95.9(7) . 1_455 ?
Na1 O2 Na8 100.6(7) . 1_455 ?
W10 O38 W9 122.0(8) . . ?
W8 O35 Na1 124.3(8) . 2_666 ?
W8 O35 Na8 100.0(7) . 2_766 ?
W8 O35 Na9 133.4(9) . . ?
Na1 O35 Na8 95.9(6) 2_666 2_766 ?
Na9 O35 Na1 96.0(7) . 2_666 ?
Na9 O35 Na8 97.8(6) . 2_766 ?
W7 O33 W9 149.5(9) . . ?
W2 O12 W1 122.0(8) . . ?
W6 O29 W10 151.5(11) . . ?
W6 O30 W7 120.7(8) . . ?
W8 O23 Na2 96.0(6) . 1_655 ?
W4 O23 W8 116.3(8) . . ?
W4 O23 Na2 134.7(8) . 1_655 ?
W5 O25 Na7 125.9(8) . . ?
W7 O25 W5 118.1(8) . . ?
W7 O25 Na7 112.4(8) . . ?
W7 O32 W8 151.7(9) . . ?
W6 O28 Na4 143.7(12) . 2_665 ?
Na9 O45 Na1 93.8(7) . 2_666 ?
W1 O10 Na1 149.1(10) . 2_666 ?
W10 O3 Tc1 117.6(8) . . ?
W10 O3 Na1 144.1(9) . . ?
Tc1 O3 Na1 89.3(6) . . ?
W5 O18 W3 146.2(9) . . ?
W5 O18 Na5 105.6(7) . . ?
W3 O18 Na5 105.9(7) . . ?
W6 O14 W2 150.9(10) . . ?
W6 O14 Na5 100.4(7) . . ?
W2 O14 Na5 105.9(8) . . ?
W3 O16 Na4 146.4(11) . . ?
W5 O26 Na5 104.4(7) . . ?
W6 O26 W5 119.4(8) . . ?
W6 O26 Na5 101.6(7) . . ?
W4 O17 W3 155.7(10) . . ?
Na8 O44 Na9 102.3(7) . 2_766 ?
W1 Na3 Na2 64.9(3) . . ?
W1 Na3 Na4 119.7(5) . . ?
O8 Na3 W1 32.8(5) . . ?
O8 Na3 Na2 95.5(6) . . ?
O8 Na3 O6 61.6(6) . . ?
O8 Na3 O42 93.1(8) . . ?
O8 Na3 Na4 87.3(6) . . ?
O6 Na3 W1 29.2(4) . . ?
O6 Na3 Na2 36.4(4) . . ?
O6 Na3 Na4 148.9(6) . . ?
O43 Na3 W1 101.6(8) . . ?
O43 Na3 Na2 37.3(6) . . ?
O43 Na3 O8 129.2(10) . . ?
O43 Na3 O6 73.6(8) . . ?
O43 Na3 O42 96.4(9) . . ?
O43 Na3 Na4 134.7(8) . . ?
O42 Na3 W1 78.3(7) . . ?
O42 Na3 Na2 82.9(7) . . ?
O42 Na3 O6 73.7(8) . . ?
O42 Na3 Na4 108.8(8) . . ?
Na4 Na3 Na2 167.8(6) . . ?
W4 O22 W8 94.1(6) . . ?
Si1 O22 W8 128.5(9) . . ?
Si1 O22 W4 127.9(9) . . ?
W3 O15 W2 120.0(8) . . ?
W3 O15 Na5 104.3(6) . . ?
W2 O15 Na5 103.9(7) . . ?
W9 O5 W10 89.0(5) . . ?
Tc1 O5 W9 91.9(5) . . ?
Tc1 O5 W10 91.2(5) . . ?
Si1 O5 W9 124.0(8) . . ?
Si1 O5 W10 123.9(7) . . ?
Si1 O5 Tc1 126.3(9) . . ?
W7 O27 W5 91.0(5) . . ?
W7 O27 W6 93.0(6) . . ?
W6 O27 W5 91.9(5) . . ?
Si1 O27 W5 120.8(9) . . ?
Si1 O27 W7 122.1(8) . . ?
Si1 O27 W6 128.4(9) . . ?
W2 O13 W10 153.2(9) . . ?
W3 O8 W1 121.4(9) . . ?
W3 O8 Na3 126.3(9) . . ?
W1 O8 Na3 108.7(8) . . ?
Na2 O41 Na9 96.5(8) . 1_455 ?
W8 O34 Na8 150.5(9) . . ?
W8 O34 Na2 97.2(7) . 1_655 ?
Na8 O34 Na2 111.8(7) . 1_655 ?
W4 O20 Na1 122.9(9) . 2_666 ?
W1 O1 Tc1 141.2(9) . . ?
W1 O1 Na8 115.3(8) . 1_455 ?
Tc1 O1 Na8 99.4(7) . 1_455 ?
W1 O6 Na2 163.3(11) . . ?
W1 O6 Na3 93.5(7) . . ?
Na2 O6 Na3 92.5(7) . . ?
W9 O37 Na2 136.7(8) . 2_666 ?
W9 O37 Na9 126.3(9) . 2_766 ?
Na9 O37 Na2 90.8(7) 2_766 2_666 ?
W5 O21 W4 150.8(10) . . ?
W2 O11 Na7 153.1(11) . 1_455 ?
Na3 O43 Na2 108.4(10) . . ?
Na7 O46 Na7 89.2(8) . 2_765 ?
W3 O9 W1 92.5(6) . . ?
W3 O9 W2 90.0(5) . . ?
W1 O9 W2 93.3(5) . . ?
Si1 O9 W3 123.5(8) . . ?
Si1 O9 W1 122.0(7) . . ?
Si1 O9 W2 126.2(9) . . ?
O28 Na4 O16 75.1(8) 2_665 . ?
O28 Na4 Na3 128.3(8) 2_665 . ?
O16 Na4 Na3 70.8(6) . . ?
W5 O24 Na7 143.2(11) . 2_765 ?
W5 O24 Na6 112.2(11) . . ?
Na7 O24 Na6 102.1(10) 2_765 . ?
W8 O36 W9 156.5(7) . . ?
W8 O36 Na8 100.5(6) . 2_766 ?
W9 O36 Na8 100.0(6) . 2_766 ?
W9 O4 Tc1 115.5(7) . . ?
W9 O4 Na8 96.0(6) . 2_766 ?
Tc1 O4 Na8 98.1(6) . 2_766 ?
Na5 Na6 Na7 82.3(6) . 2_765 ?
O24 Na6 Na5 66.5(7) . . ?
O24 Na6 Na7 33.0(5) . 2_765 ?

loop_
_geom_bond_atom_site_label_1
_geom_bond_atom_site_label_2
_geom_bond_distance
_geom_bond_site_symmetry_2
_geom_bond_publ_flag
W8 Na1 3.694(11) 2_666 ?
W8 Na8 3.390(9) 2_766 ?
W8 Na2 3.528(14) 1_655 ?
W8 O35 1.775(16) . ?
W8 O23 1.953(16) . ?
W8 O32 2.083(14) . ?
W8 O22 2.268(15) . ?
W8 O34 1.692(16) . ?
W8 O36 1.911(14) . ?
W5 Na5 3.6495(10) . ?
W5 O25 1.955(17) . ?
W5 O18 1.904(17) . ?
W5 O26 2.006(17) . ?
W5 O27 2.361(16) . ?
W5 O21 1.821(17) . ?
W5 O24 1.749(17) . ?
W7 Na7 3.591(10) . ?
W7 O33 1.881(16) . ?
W7 O30 2.006(15) . ?
W7 O25 1.941(17) . ?
W7 O32 1.818(15) . ?
W7 O27 2.324(15) . ?
W7 O31 1.742(16) . ?
W9 Na8 3.388(10) 2_766 ?
W9 O38 1.960(15) . ?
W9 O33 1.938(15) . ?
W9 O5 2.384(15) . ?
W9 O37 1.758(18) . ?
W9 O36 1.926(14) . ?
W9 O4 1.855(15) . ?
W4 Na1 3.639(11) 2_666 ?
W4 O19 1.767(18) . ?
W4 O23 1.915(15) . ?
W4 O17 1.921(16) . ?
W4 O22 2.223(16) . ?
W4 O20 1.781(15) . ?
W4 O21 2.096(16) . ?
W3 Na5 3.6932(10) . ?
W3 O18 1.953(16) . ?
W3 O16 1.708(19) . ?
W3 O17 1.922(16) . ?
W3 O15 1.923(17) . ?
W3 O8 1.865(16) . ?
W3 O9 2.334(16) . ?
W6 Na5 3.5036(11) . ?
W6 O29 1.918(17) . ?
W6 O30 1.877(17) . ?
W6 O28 1.705(18) . ?
W6 O14 1.892(18) . ?
W6 O26 1.897(17) . ?
W6 O27 2.330(15) . ?
W1 Na8 3.593(10) 1_455 ?
W1 O12 2.118(16) . ?
W1 O10 1.758(18) . ?
W1 Na3 3.539(14) . ?
W1 O8 2.025(17) . ?
W1 O1 1.863(17) . ?
W1 O6 1.728(17) . ?
W1 O9 2.363(14) . ?
W10 O38 1.927(17) . ?
W10 O29 1.933(17) . ?
W10 O3 1.858(16) . ?
W10 O39 1.745(18) . ?
W10 O5 2.463(15) . ?
W10 O13 1.921(17) . ?
W2 Na5 3.6984(10) . ?
W2 O12 1.838(15) . ?
W2 O14 1.979(17) . ?
W2 O15 1.944(17) . ?
W2 O13 1.897(17) . ?
W2 O11 1.709(18) . ?
W2 O9 2.400(15) . ?
Tc1 Tc1 2.410(3) 2_666 ?
Tc1 Na1 3.590(10) . ?
Tc1 Na8 3.566(10) 2_766 ?
Tc1 Na8 3.326(10) 1_455 ?
Tc1 O2 1.902(15) . ?
Tc1 O2 1.936(16) 2_666 ?
Tc1 O3 2.042(16) . ?
Tc1 O5 2.201(14) . ?
Tc1 O1 1.969(15) . ?
Tc1 O4 2.044(15) . ?
Si1 O22 1.611(16) . ?
Si1 O5 1.618(16) . ?
Si1 O27 1.662(15) . ?
Si1 O9 1.646(16) . ?
Na5 O18 2.644(16) 2_665 ?
Na5 O18 2.644(16) . ?
Na5 O14 2.628(18) 2_665 ?
Na5 O14 2.628(17) . ?
Na5 O26 2.590(17) . ?
Na5 O26 2.590(17) 2_665 ?
Na5 O15 2.713(16) . ?
Na5 O15 2.713(16) 2_665 ?
Na1 Na8 3.705(14) 1_455 ?
Na1 Na9 3.539(14) 2_666 ?
Na1 O2 2.273(18) . ?
Na1 O35 2.391(19) 2_666 ?
Na1 O45 2.45(2) 2_666 ?
Na1 O10 2.36(2) 2_666 ?
Na1 O3 2.976(19) . ?
Na1 O20 2.351(18) 2_666 ?
Na1 O40 2.62(3) . ?
Na8 O2 2.539(19) 1_655 ?
Na8 O35 2.596(18) 2_766 ?
Na8 O44 2.35(2) . ?
Na8 O34 2.332(19) . ?
Na8 O1 2.379(18) 1_655 ?
Na8 O36 2.474(15) 2_766 ?
Na8 O4 2.648(18) 2_766 ?
Na2 Na9 3.557(15) 1_455 ?
Na2 O23 2.74(2) 1_455 ?
Na2 Na3 3.833(19) . ?
Na2 O41 2.35(2) . ?
Na2 O34 2.89(2) 1_455 ?
Na2 O6 2.28(2) . ?
Na2 O37 2.52(2) 2_666 ?
Na2 O43 2.45(3) . ?
Na7 Na7 3.41(2) 2_765 ?
Na7 O25 2.371(19) . ?
Na7 O11 2.39(2) 1_655 ?
Na7 O46 2.39(2) . ?
Na7 O46 2.46(3) 2_765 ?
Na7 O24 2.293(19) 2_765 ?
Na7 Na6 4.12(3) 2_765 ?
Na9 O35 2.372(19) . ?
Na9 O45 2.40(2) . ?
Na9 O44 2.46(2) 2_766 ?
Na9 O41 2.41(2) 1_655 ?
Na9 O37 2.48(2) 2_766 ?
O28 Na4 2.38(3) 2_665 ?
O16 Na4 2.38(3) . ?
Na3 O8 2.32(2) . ?
Na3 O6 2.98(2) . ?
Na3 O43 2.28(3) . ?
Na3 O42 2.36(3) . ?
Na3 Na4 3.62(2) . ?
O24 Na6 2.97(4) . ?

loop_
_geom_torsion_atom_site_label_1
_geom_torsion_atom_site_label_2
_geom_torsion_atom_site_label_3
_geom_torsion_atom_site_label_4
_geom_torsion
_geom_torsion_site_symmetry_1
_geom_torsion_site_symmetry_2
_geom_torsion_site_symmetry_3
_geom_torsion_site_symmetry_4
_geom_torsion_publ_flag
Na5 W5 O21 W4 28(2) . . . . ?
Na5 W5 O24 Na7 -102.4(16) . . . 2_765 ?
Na5 W5 O24 Na6 54.8(8) . . . . ?
Na5 W3 O16 Na4 91.4(19) . . . . ?
Na5 W3 O8 W1 83.0(10) . . . . ?
Na5 W3 O8 Na3 -73.1(13) . . . . ?
Na5 W6 O30 W7 76.9(10) . . . . ?
Na5 W6 O28 Na4 104.0(17) . . . 2_665 ?
Na5 W6 O14 W2 -154(2) . . . . ?
Na5 W6 O26 W5 114.0(12) . . . . ?
Na5 W2 O12 W1 -78.5(10) . . . . ?
Na5 W2 O13 W10 39(2) . . . . ?
Na5 W2 O11 Na7 -98(2) . . . 1_455 ?
Na1 W8 O35 Na8 104.3(11) 2_666 . . 2_766 ?
Na1 W8 O35 Na9 -144.8(18) 2_666 . . . ?
Na1 W8 O34 Na8 131.9(15) 2_666 . . . ?
Na1 W8 O34 Na2 -59.0(8) 2_666 . . 1_655 ?
Na8 W8 O35 Na1 -104.3(11) 2_766 . . 2_666 ?
Na8 W8 O35 Na9 110.9(13) 2_766 . . . ?
Na8 W8 O34 Na8 72.2(18) 2_766 . . . ?
Na8 W8 O34 Na2 -118.7(5) 2_766 . . 1_655 ?
Na8 W9 O37 Na2 41.1(12) 2_766 . . 2_666 ?
Na8 W9 O37 Na9 -102.2(9) 2_766 . . 2_766 ?
Na8 W9 O4 Tc1 101.9(9) 2_766 . . . ?
Na8 W1 O10 Na1 41.6(18) 1_455 . . 2_666 ?
Na8 W1 O1 Tc1 -150.9(19) 1_455 . . . ?
Na8 W1 O6 Na2 98(4) 1_455 . . . ?
Na8 W1 O6 Na3 -151.0(7) 1_455 . . . ?
Na2 W8 O35 Na1 115.6(9) 1_655 . . 2_666 ?
Na2 W8 O35 Na8 -140.1(6) 1_655 . . 2_766 ?
Na2 W8 O35 Na9 -29.2(10) 1_655 . . . ?
Na2 W8 O34 Na8 -169(2) 1_655 . . . ?
Na7 W7 O33 W9 171.8(8) . . . . ?
Na7 W7 O32 W8 169.6(15) . . . . ?
O38 W9 O37 Na2 -99.3(13) . . . 2_666 ?
O38 W9 O37 Na9 117.4(10) . . . 2_766 ?
O38 W9 O4 Tc1 -75.9(9) . . . . ?
O38 W9 O4 Na8 -177.9(7) . . . 2_766 ?
O38 W10 O3 Tc1 70.8(9) . . . . ?
O38 W10 O3 Na1 -63.8(13) . . . . ?
O35 W8 O34 Na8 121.7(18) . . . . ?
O35 W8 O34 Na2 -69.2(7) . . . 1_655 ?
O19 W4 O20 Na1 -170.7(9) . . . 2_666 ?
O33 W7 O32 W8 -21.6(18) . . . . ?
O33 W9 O37 Na2 173.8(12) . . . 2_666 ?
O33 W9 O37 Na9 30.5(10) . . . 2_766 ?
O33 W9 O4 Tc1 -4(2) . . . . ?
O33 W9 O4 Na8 -106.3(17) . . . 2_766 ?
O12 W1 O10 Na1 -97(3) . . . 2_666 ?
O12 W1 O1 Tc1 128.0(14) . . . . ?
O12 W1 O1 Na8 -81.1(8) . . . 1_455 ?
O12 W1 O6 Na2 178(4) . . . . ?
O12 W1 O6 Na3 -71.3(6) . . . . ?
O12 W2 O13 W10 -123.4(19) . . . . ?
O12 W2 O11 Na7 38(2) . . . 1_455 ?
O29 W6 O30 W7 -85.9(10) . . . . ?
O29 W6 O28 Na4 -122.0(17) . . . 2_665 ?
O29 W6 O14 W2 29(2) . . . . ?
O29 W6 O14 Na5 -176.8(7) . . . . ?
O29 W6 O26 W5 13(3) . . . . ?
O29 W6 O26 Na5 -100.7(19) . . . . ?
O29 W10 O3 Tc1 -13(2) . . . . ?
O29 W10 O3 Na1 -147.6(16) . . . . ?
O30 W7 O33 W9 -141.2(17) . . . . ?
O30 W7 O32 W8 58(3) . . . . ?
O30 W6 O28 Na4 -33.6(18) . . . 2_665 ?
O30 W6 O14 W2 -41(4) . . . . ?
O30 W6 O14 Na5 113.0(19) . . . . ?
O30 W6 O26 W5 -70.2(10) . . . . ?
O30 W6 O26 Na5 175.8(6) . . . . ?
O23 W8 O35 Na1 67.3(10) . . . 2_666 ?
O23 W8 O35 Na8 171.6(6) . . . 2_766 ?
O23 W8 O35 Na9 -77.5(12) . . . . ?
O23 W8 O34 Na8 -140.2(18) . . . . ?
O23 W8 O34 Na2 28.9(7) . . . 1_655 ?
O23 W4 O20 Na1 -73.6(10) . . . 2_666 ?
O25 W5 O21 W4 -131.6(18) . . . . ?
O25 W5 O24 Na7 25.1(18) . . . 2_765 ?
O25 W5 O24 Na6 -177.7(9) . . . . ?
O25 W7 O33 W9 -81(2) . . . . ?
O25 W7 O32 W8 136.8(18) . . . . ?
O32 W8 O35 Na1 -29(4) . . . 2_666 ?
O32 W8 O35 Na8 75(3) . . . 2_766 ?
O32 W8 O35 Na9 -174(2) . . . . ?
O32 W8 O34 Na8 -55.0(18) . . . . ?
O32 W8 O34 Na2 114.1(6) . . . 1_655 ?
O32 W7 O33 W9 16.3(17) . . . . ?
O28 W6 O30 W7 174.5(9) . . . . ?
O28 W6 O14 W2 128(2) . . . . ?
O28 W6 O14 Na5 -77.3(8) . . . . ?
O28 W6 O26 W5 -170.5(10) . . . . ?
O28 W6 O26 Na5 75.5(8) . . . . ?
O10 W1 O1 Tc1 -33.2(14) . . . . ?
O10 W1 O1 Na8 117.7(8) . . . 1_455 ?
O10 W1 O6 Na2 -12(4) . . . . ?
O10 W1 O6 Na3 98.9(8) . . . . ?
O39 W10 O3 Tc1 170.7(10) . . . . ?
O39 W10 O3 Na1 36.1(14) . . . . ?
O18 W5 O21 W4 27.0(18) . . . . ?
O18 W5 O24 Na7 -145.2(16) . . . 2_765 ?
O18 W5 O24 Na6 12.1(10) . . . . ?
O18 W3 O16 Na4 133.7(19) . . . . ?
O18 W3 O8 W1 6(3) . . . . ?
O18 W3 O8 Na3 -150.2(17) . . . . ?
O14 W6 O30 W7 -16(3) . . . . ?
O14 W6 O28 Na4 150.1(17) . . . 2_665 ?
O14 W6 O26 W5 89.2(10) . . . . ?
O14 W6 O26 Na5 -24.8(7) . . . . ?
O14 W2 O12 W1 -3(3) . . . . ?
O14 W2 O13 W10 35.1(19) . . . . ?
O14 W2 O11 Na7 -139(2) . . . 1_455 ?
O16 W3 O8 W1 -178.3(10) . . . . ?
O16 W3 O8 Na3 25.6(13) . . . . ?
O26 W5 O21 W4 -46(3) . . . . ?
O26 W5 O24 Na7 -60.5(18) . . . 2_765 ?
O26 W5 O24 Na6 96.7(10) . . . . ?
O26 W6 O30 W7 72.4(10) . . . . ?
O26 W6 O28 Na4 59.4(19) . . . 2_665 ?
O26 W6 O14 W2 -130(2) . . . . ?
O26 W6 O14 Na5 24.3(6) . . . . ?
O17 W4 O20 Na1 88.4(10) . . . 2_666 ?
O17 W3 O16 Na4 -138.0(19) . . . . ?
O17 W3 O8 W1 -77.5(10) . . . . ?
O17 W3 O8 Na3 126.5(11) . . . . ?
Na3 W1 O10 Na1 172.8(16) . . . 2_666 ?
Na3 W1 O1 Tc1 176.5(7) . . . . ?
Na3 W1 O1 Na8 -32.6(16) . . . 1_455 ?
Na3 W1 O6 Na2 -111(4) . . . . ?
O22 W8 O35 Na1 -5.4(9) . . . 2_666 ?
O22 W8 O35 Na8 98.9(6) . . . 2_766 ?
O22 W8 O35 Na9 -150.2(11) . . . . ?
O22 W8 O34 Na8 -96(3) . . . . ?
O22 W8 O34 Na2 73(3) . . . 1_655 ?
O22 W4 O20 Na1 1.1(10) . . . 2_666 ?
O22 Si1 O5 W9 -59.1(11) . . . . ?
O22 Si1 O5 W10 -174.5(8) . . . . ?
O22 Si1 O5 Tc1 64.0(11) . . . . ?
O22 Si1 O27 W5 -57.1(11) . . . . ?
O22 Si1 O27 W7 56.4(12) . . . . ?
O22 Si1 O27 W6 -178.5(10) . . . . ?
O22 Si1 O9 W3 57.9(11) . . . . ?
O22 Si1 O9 W1 -60.5(11) . . . . ?
O22 Si1 O9 W2 176.8(8) . . . . ?
O15 W3 O16 Na4 47(2) . . . . ?
O15 W3 O8 W1 80.3(10) . . . . ?
O15 W3 O8 Na3 -75.8(11) . . . . ?
O15 W2 O12 W1 -76.1(9) . . . . ?
O15 W2 O13 W10 -22(3) . . . . ?
O15 W2 O11 Na7 -54(2) . . . 1_455 ?
O5 W9 O4 Tc1 -0.8(7) . . . . ?
O5 W9 O4 Na8 -102.7(6) . . . 2_766 ?
O5 W10 O3 Tc1 -2.2(8) . . . . ?
O5 W10 O3 Na1 -136.8(13) . . . . ?
O5 Si1 O22 W8 52.4(12) . . . . ?
O5 Si1 O22 W4 -170.3(9) . . . . ?
O5 Si1 O27 W5 -178.2(8) . . . . ?
O5 Si1 O27 W7 -64.8(11) . . . . ?
O5 Si1 O27 W6 60.3(12) . . . . ?
O5 Si1 O9 W3 -179.2(8) . . . . ?
O5 Si1 O9 W1 62.5(11) . . . . ?
O5 Si1 O9 W2 -60.2(11) . . . . ?
O27 W5 O21 W4 -57.7(18) . . . . ?
O27 W7 O33 W9 -68.8(16) . . . . ?
O27 W7 O32 W8 61.6(17) . . . . ?
O27 W6 O30 W7 -2.3(8) . . . . ?
O27 W6 O14 W2 -54(2) . . . . ?
O27 W6 O14 Na5 100.0(6) . . . . ?
O27 W6 O26 W5 3.2(8) . . . . ?
O27 W6 O26 Na5 -110.8(7) . . . . ?
O27 Si1 O22 W8 -67.0(12) . . . . ?
O27 Si1 O22 W4 70.3(12) . . . . ?
O27 Si1 O5 W9 60.5(11) . . . . ?
O27 Si1 O5 W10 -54.8(11) . . . . ?
O27 Si1 O5 Tc1 -176.4(8) . . . . ?
O27 Si1 O9 W3 -62.7(11) . . . . ?
O27 Si1 O9 W1 179.0(9) . . . . ?
O27 Si1 O9 W2 56.3(11) . . . . ?
O31 W7 O33 W9 120.3(16) . . . . ?
O31 W7 O32 W8 -124.3(18) . . . . ?
O13 W10 O3 Tc1 -87.4(9) . . . . ?
O13 W10 O3 Na1 138.1(13) . . . . ?
O13 W2 O12 W1 81.4(9) . . . . ?
O13 W2 O11 Na7 135(2) . . . 1_455 ?
O8 W3 O16 Na4 -45(2) . . . . ?
O8 W1 O10 Na1 -151.3(17) . . . 2_666 ?
O8 W1 O1 Tc1 77(2) . . . . ?
O8 W1 O1 Na8 -132.2(14) . . . 1_455 ?
O8 W1 O6 Na2 -103(4) . . . . ?
O8 W1 O6 Na3 7.8(7) . . . . ?
O34 W8 O35 Na1 166.0(9) . . . 2_666 ?
O34 W8 O35 Na8 -89.7(8) . . . 2_766 ?
O34 W8 O35 Na9 21.2(13) . . . . ?
O1 W1 O10 Na1 6.3(18) . . . 2_666 ?
O1 W1 O6 Na2 91(4) . . . . ?
O1 W1 O6 Na3 -158.1(6) . . . . ?
O6 W1 O10 Na1 113.5(17) . . . 2_666 ?
O6 W1 O1 Tc1 -139.8(13) . . . . ?
O6 W1 O1 Na8 11.0(10) . . . 1_455 ?
O37 W9 O4 Tc1 -176.1(8) . . . . ?
O37 W9 O4 Na8 81.9(7) . . . 2_766 ?
O21 W5 O24 Na7 122.1(16) . . . 2_765 ?
O21 W5 O24 Na6 -80.6(10) . . . . ?
O11 W2 O12 W1 -176.4(9) . . . . ?
O11 W2 O13 W10 133.6(19) . . . . ?
O9 W3 O8 W1 5.2(8) . . . . ?
O9 W3 O8 Na3 -150.8(12) . . . . ?
O9 W1 O10 Na1 -80.1(17) . . . 2_666 ?
O9 W1 O1 Tc1 57.3(13) . . . . ?
O9 W1 O1 Na8 -151.8(8) . . . 1_455 ?
O9 W1 O6 Na2 -149(3) . . . . ?
O9 W1 O6 Na3 -38(2) . . . . ?
O9 W2 O12 W1 -3.1(8) . . . . ?
O9 W2 O13 W10 -49.6(19) . . . . ?
O9 Si1 O22 W8 173.0(8) . . . . ?
O9 Si1 O22 W4 -49.7(12) . . . . ?
O9 Si1 O5 W9 176.7(8) . . . . ?
O9 Si1 O5 W10 61.4(11) . . . . ?
O9 Si1 O5 Tc1 -60.2(11) . . . . ?
O9 Si1 O27 W5 66.2(11) . . . . ?
O9 Si1 O27 W7 179.6(9) . . . . ?
O9 Si1 O27 W6 -55.3(13) . . . . ?
O24 W5 O21 W4 127.1(18) . . . . ?
O36 W8 O35 Na1 -91.0(9) . . . 2_666 ?
O36 W8 O35 Na8 13.3(7) . . . 2_766 ?
O36 W8 O35 Na9 124.2(11) . . . . ?
O36 W8 O34 Na8 25.8(19) . . . . ?
O36 W8 O34 Na2 -165.1(5) . . . 1_655 ?
O36 W9 O37 Na2 85.9(13) . . . 2_666 ?
O36 W9 O37 Na9 -57.4(10) . . . 2_766 ?
O36 W9 O4 Tc1 80.5(8) . . . . ?
O36 W9 O4 Na8 -21.4(6) . . . 2_766 ?
O4 W9 O37 Na2 -9.2(14) . . . 2_666 ?
O4 W9 O37 Na9 -152.5(9) . . . 2_766 ?

loop_
_smtbx_masks_void_nr
_smtbx_masks_void_average_x
_smtbx_masks_void_average_y
_smtbx_masks_void_average_z
_smtbx_masks_void_volume
_smtbx_masks_void_count_electrons
_smtbx_masks_void_content
1 0.000 0.000 0.000 233.2 83.3 '8 water'
